data_7716995
loop_
_publ_author_name
'Xu, Xuejuan'
'Parmentier, Jordan'
'Gourlaouen, Christophe'
'Jacques, B&#xe9;atrice'
'Dagorne, Samuel'

_publ_section_title
;
 Low coordinate Zn(II) organocations bearing extremely bulky NHC ligands:
 structural features, air-/water-tolerance and use in hydrosilylation and
 hydrogenation catalysis.
;
_journal_issue 38
_journal_name_full 'Dalton transactions (Cambridge, England : 2003)'
_journal_page_first 15849
_journal_page_last 15858
_journal_paper_doi 10.1039/d4dt02152e
_journal_volume 53
_journal_year 2024
_chemical_formula_moiety 'C24 B F20, C42 H35 N2 Zn'
_chemical_formula_sum 'C66 H35 B F20 N2 Zn'
_chemical_formula_weight 1312.14
_space_group_crystal_system triclinic
_space_group_IT_number 2
_space_group_name_Hall '-P 1'
_space_group_name_H-M_alt 'P -1'
_atom_sites_solution_hydrogens geom
_atom_sites_solution_primary direct
_atom_sites_solution_secondary difmap
_audit_creation_method SHELXL-2014/7
_audit_update_record
;
2024-07-22 deposited with the CCDC.	2024-09-12 downloaded from the CCDC.
;
_cell_angle_alpha 77.3200(10)
_cell_angle_beta 71.615(2)
_cell_angle_gamma 66.5080(10)
_cell_formula_units_Z 2
_cell_length_a 13.6938(6)
_cell_length_b 15.1710(6)
_cell_length_c 15.3762(7)
_cell_measurement_reflns_used 9866
_cell_measurement_temperature 120(2)
_cell_measurement_theta_max 29.15
_cell_measurement_theta_min 2.80
_cell_volume 2763.9(2)
_computing_cell_refinement 'Bruker SAINT'
_computing_data_collection 'Bruker APEX3'
_computing_data_reduction 'Bruker SAINT'
_computing_molecular_graphics 'Bruker SHELXTL'
_computing_publication_material 'Bruker SHELXTL'
_computing_structure_refinement 'SHELXL-2014/7 (Sheldrick, 2014)'
_computing_structure_solution 'SHELXT 2014/5 (Sheldrick, 2014)'
_diffrn_ambient_temperature 120(2)
_diffrn_measured_fraction_theta_full 0.998
_diffrn_measured_fraction_theta_max 0.997
_diffrn_measurement_device_type 'Bruker PHOTON-III CPAD'
_diffrn_measurement_method '\f and \w shuterless scans'
_diffrn_radiation_type MoK\a
_diffrn_radiation_wavelength 0.71073
_diffrn_reflns_av_R_equivalents 0.0225
_diffrn_reflns_av_unetI/netI 0.0132
_diffrn_reflns_Laue_measured_fraction_full 0.998
_diffrn_reflns_Laue_measured_fraction_max 0.997
_diffrn_reflns_limit_h_max 18
_diffrn_reflns_limit_h_min -18
_diffrn_reflns_limit_k_max 19
_diffrn_reflns_limit_k_min -20
_diffrn_reflns_limit_l_max 21
_diffrn_reflns_limit_l_min -21
_diffrn_reflns_number 206429
_diffrn_reflns_point_group_measured_fraction_full 0.998
_diffrn_reflns_point_group_measured_fraction_max 0.997
_diffrn_reflns_theta_full 25.242
_diffrn_reflns_theta_max 29.187
_diffrn_reflns_theta_min 1.922
_diffrn_source 'Mo-ImuS 3.0 microfocus tube'
_exptl_absorpt_coefficient_mu 0.558
_exptl_absorpt_correction_T_max 0.7458
_exptl_absorpt_correction_T_min 0.7202
_exptl_absorpt_correction_type multi-scan
_exptl_absorpt_process_details sadabs
_exptl_crystal_colour yellow
_exptl_crystal_density_diffrn 1.577
_exptl_crystal_description prism
_exptl_crystal_F_000 1320
_exptl_crystal_size_max 0.250
_exptl_crystal_size_mid 0.220
_exptl_crystal_size_min 0.200
_refine_diff_density_max 1.258
_refine_diff_density_min -1.988
_refine_diff_density_rms 0.054
_refine_ls_extinction_method none
_refine_ls_goodness_of_fit_ref 1.029
_refine_ls_hydrogen_treatment constr
_refine_ls_matrix_type full
_refine_ls_number_parameters 812
_refine_ls_number_reflns 14934
_refine_ls_number_restraints 0
_refine_ls_restrained_S_all 1.029
_refine_ls_R_factor_all 0.0384
_refine_ls_R_factor_gt 0.0365
_refine_ls_shift/su_max 0.001
_refine_ls_shift/su_mean 0.000
_refine_ls_structure_factor_coef Fsqd
_refine_ls_weighting_details 'w=1/[\s^2^(Fo^2^)+(0.0407P)^2^+2.0422P] where P=(Fo^2^+2Fc^2^)/3'
_refine_ls_weighting_scheme calc
_refine_ls_wR_factor_gt 0.0935
_refine_ls_wR_factor_ref 0.0954
_reflns_Friedel_coverage 0.000
_reflns_number_gt 14131
_reflns_number_total 14934
_reflns_threshold_expression 'I > 2\s(I)'
_cod_data_source_file d4dt02152e3.cif
_cod_data_source_block sdjp200923
_cod_depositor_comments 'Adding full bibliography for 7716994--7716999.cif.'
_cod_database_code 7716995
_shelx_shelxl_version_number 2014/7
_shelx_space_group_comment
;
The symmetry employed for this shelxl refinement is uniquely defined
by the following loop, which should always be used as a source of
symmetry information in preference to the above space-group names.
They are only intended as comments.
;
_shelx_estimated_absorpt_t_min 0.873
_shelx_estimated_absorpt_t_max 0.897

loop_
_space_group_symop_operation_xyz
'x, y, z'
'-x, -y, -z'

loop_
_atom_site_label
_atom_site_type_symbol
_atom_site_fract_x
_atom_site_fract_y
_atom_site_fract_z
_atom_site_U_iso_or_equiv
_atom_site_adp_type
_atom_site_occupancy
_atom_site_site_symmetry_order
_atom_site_calc_flag
_atom_site_refinement_flags_posn
_atom_site_refinement_flags_adp
_atom_site_refinement_flags_occupancy
_atom_site_disorder_assembly
_atom_site_disorder_group
C1 C 0.16017(10) 0.74565(9) 0.27015(9) 0.0181(2) Uani 1 1 d . . . . .
C2 C 0.29419(11) 0.60054(9) 0.25074(9) 0.0216(2) Uani 1 1 d . . . . .
H2 H 0.3612 0.5479 0.2523 0.026 Uiso 1 1 calc R U . . .
C3 C 0.21438(11) 0.60461(9) 0.21410(10) 0.0221(2) Uani 1 1 d . . . . .
H3 H 0.2151 0.5554 0.1846 0.027 Uiso 1 1 calc R U . . .
C4 C 0.31935(10) 0.71991(8) 0.33158(8) 0.0169(2) Uani 1 1 d . . . . .
C5 C 0.32578(10) 0.81564(9) 0.27416(9) 0.0188(2) Uani 1 1 d . . . . .
C6 C 0.36498(12) 0.81676(10) 0.17798(9) 0.0236(2) Uani 1 1 d . . . . .
H6 H 0.3867 0.7593 0.1505 0.028 Uiso 1 1 calc R U . . .
C7 C 0.37250(13) 0.90055(11) 0.12249(10) 0.0294(3) Uani 1 1 d . . . . .
H7 H 0.3998 0.9000 0.0576 0.035 Uiso 1 1 calc R U . . .
C8 C 0.34001(14) 0.98533(11) 0.16206(12) 0.0323(3) Uani 1 1 d . . . . .
H8 H 0.3455 1.0427 0.1243 0.039 Uiso 1 1 calc R U . . .
C9 C 0.29988(13) 0.98550(10) 0.25633(11) 0.0305(3) Uani 1 1 d . . . . .
H9 H 0.2770 1.0435 0.2833 0.037 Uiso 1 1 calc R U . . .
C10 C 0.29255(11) 0.90117(9) 0.31271(10) 0.0233(2) Uani 1 1 d . . . . .
H10 H 0.2648 0.9023 0.3776 0.028 Uiso 1 1 calc R U . . .
C11 C 0.25573(10) 0.73117(9) 0.43314(9) 0.0193(2) Uani 1 1 d . . . . .
C12 C 0.15936(12) 0.71136(11) 0.47361(10) 0.0258(3) Uani 1 1 d . . . . .
H12 H 0.1293 0.6904 0.4376 0.031 Uiso 1 1 calc R U . . .
C13 C 0.10612(13) 0.72194(12) 0.56687(10) 0.0311(3) Uani 1 1 d . . . . .
H13 H 0.0402 0.7084 0.5935 0.037 Uiso 1 1 calc R U . . .
C14 C 0.14893(13) 0.75190(11) 0.62023(10) 0.0300(3) Uani 1 1 d . . . . .
H14 H 0.1117 0.7608 0.6830 0.036 Uiso 1 1 calc R U . . .
C15 C 0.24691(12) 0.76900(10) 0.58138(10) 0.0271(3) Uani 1 1 d . . . . .
H15 H 0.2774 0.7884 0.6182 0.032 Uiso 1 1 calc R U . . .
C16 C 0.30073(11) 0.75794(10) 0.48913(9) 0.0227(2) Uani 1 1 d . . . . .
H16 H 0.3685 0.7686 0.4637 0.027 Uiso 1 1 calc R U . . .
C17 C 0.43371(10) 0.64088(9) 0.32876(8) 0.0176(2) Uani 1 1 d . . . . .
C18 C 0.44035(11) 0.55370(9) 0.38514(9) 0.0222(2) Uani 1 1 d . . . . .
H18 H 0.3752 0.5457 0.4258 0.027 Uiso 1 1 calc R U . . .
C19 C 0.54109(11) 0.47884(10) 0.38229(10) 0.0246(3) Uani 1 1 d . . . . .
H19 H 0.5443 0.4194 0.4197 0.030 Uiso 1 1 calc R U . . .
C20 C 0.63709(11) 0.49073(10) 0.32492(10) 0.0247(3) Uani 1 1 d . . . . .
H20 H 0.7060 0.4395 0.3228 0.030 Uiso 1 1 calc R U . . .
C21 C 0.63173(11) 0.57776(10) 0.27076(10) 0.0251(3) Uani 1 1 d . . . . .
H21 H 0.6974 0.5865 0.2322 0.030 Uiso 1 1 calc R U . . .
C22 C 0.53039(11) 0.65261(9) 0.27262(9) 0.0212(2) Uani 1 1 d . . . . .
H22 H 0.5275 0.7120 0.2352 0.025 Uiso 1 1 calc R U . . .
C23 C 0.02841(10) 0.73246(9) 0.19485(8) 0.0171(2) Uani 1 1 d . . . . .
C24 C 0.00689(10) 0.64450(9) 0.18069(9) 0.0185(2) Uani 1 1 d . . . . .
C25 C 0.06611(11) 0.60025(10) 0.09937(9) 0.0222(2) Uani 1 1 d . . . . .
H25 H 0.1146 0.6271 0.0532 0.027 Uiso 1 1 calc R U . . .
C26 C 0.05490(12) 0.51771(10) 0.08533(10) 0.0254(3) Uani 1 1 d . . . . .
H26 H 0.0959 0.4884 0.0300 0.030 Uiso 1 1 calc R U . . .
C27 C -0.01635(12) 0.47790(10) 0.15218(11) 0.0269(3) Uani 1 1 d . . . . .
H27 H -0.0241 0.4214 0.1429 0.032 Uiso 1 1 calc R U . . .
C28 C -0.07561(12) 0.52144(11) 0.23208(10) 0.0267(3) Uani 1 1 d . . . . .
H28 H -0.1242 0.4945 0.2780 0.032 Uiso 1 1 calc R U . . .
C29 C -0.06504(11) 0.60475(10) 0.24639(9) 0.0229(2) Uani 1 1 d . . . . .
H29 H -0.1073 0.6344 0.3014 0.027 Uiso 1 1 calc R U . . .
C30 C 0.04655(10) 0.79465(9) 0.10197(8) 0.0189(2) Uani 1 1 d . . . . .
C31 C -0.03329(11) 0.82339(10) 0.05258(9) 0.0231(2) Uani 1 1 d . . . . .
H31 H -0.0963 0.8051 0.0776 0.028 Uiso 1 1 calc R U . . .
C32 C -0.02162(13) 0.87818(11) -0.03250(10) 0.0280(3) Uani 1 1 d . . . . .
H32 H -0.0764 0.8972 -0.0653 0.034 Uiso 1 1 calc R U . . .
C33 C 0.07028(14) 0.90515(11) -0.06965(10) 0.0304(3) Uani 1 1 d . . . . .
H33 H 0.0787 0.9424 -0.1280 0.036 Uiso 1 1 calc R U . . .
C34 C 0.14904(13) 0.87771(11) -0.02162(10) 0.0293(3) Uani 1 1 d . . . . .
H34 H 0.2116 0.8965 -0.0470 0.035 Uiso 1 1 calc R U . . .
C35 C 0.13790(11) 0.82246(10) 0.06419(9) 0.0235(2) Uani 1 1 d . . . . .
H35 H 0.1928 0.8039 0.0967 0.028 Uiso 1 1 calc R U . . .
C36 C -0.06256(10) 0.79264(9) 0.27039(9) 0.0183(2) Uani 1 1 d . . . . .
C37 C -0.13282(11) 0.88622(9) 0.24976(9) 0.0216(2) Uani 1 1 d . . . . .
H37 H -0.1268 0.9133 0.1873 0.026 Uiso 1 1 calc R U . . .
C38 C -0.21180(11) 0.94052(10) 0.31962(10) 0.0261(3) Uani 1 1 d . . . . .
H38 H -0.2589 1.0041 0.3043 0.031 Uiso 1 1 calc R U . . .
C39 C -0.22195(12) 0.90238(11) 0.41083(11) 0.0303(3) Uani 1 1 d . . . . .
H39 H -0.2754 0.9397 0.4582 0.036 Uiso 1 1 calc R U . . .
C40 C -0.15318(13) 0.80873(11) 0.43289(10) 0.0285(3) Uani 1 1 d . . . . .
H40 H -0.1604 0.7819 0.4955 0.034 Uiso 1 1 calc R U . . .
C41 C -0.07416(11) 0.75446(10) 0.36365(9) 0.0223(2) Uani 1 1 d . . . . .
H41 H -0.0274 0.6908 0.3794 0.027 Uiso 1 1 calc R U . . .
C42 C 0.00373(19) 1.00693(17) 0.3361(3) 0.0890(12) Uani 1 1 d . . . . .
H42A H 0.0037 1.0087 0.3994 0.133 Uiso 1 1 calc R U . . .
H42B H -0.0723 1.0312 0.3310 0.133 Uiso 1 1 calc R U . . .
H42C H 0.0429 1.0476 0.2937 0.133 Uiso 1 1 calc R U . . .
C43 C 0.36526(10) 0.30239(9) 0.32621(8) 0.0186(2) Uani 1 1 d . . . . .
C44 C 0.26164(11) 0.37491(9) 0.33842(9) 0.0213(2) Uani 1 1 d . . . . .
C45 C 0.20998(12) 0.42704(10) 0.41443(10) 0.0261(3) Uani 1 1 d . . . . .
C46 C 0.26237(13) 0.40828(11) 0.48321(9) 0.0276(3) Uani 1 1 d . . . . .
C47 C 0.36584(13) 0.33817(11) 0.47480(9) 0.0257(3) Uani 1 1 d . . . . .
C48 C 0.41453(11) 0.28886(10) 0.39727(9) 0.0216(2) Uani 1 1 d . . . . .
C49 C 0.52841(10) 0.29594(9) 0.18541(8) 0.0177(2) Uani 1 1 d . . . . .
C50 C 0.49424(11) 0.39098(9) 0.14417(8) 0.0201(2) Uani 1 1 d . . . . .
C51 C 0.55942(13) 0.44729(10) 0.11126(9) 0.0250(3) Uani 1 1 d . . . . .
C52 C 0.66607(13) 0.40906(11) 0.11947(9) 0.0267(3) Uani 1 1 d . . . . .
C53 C 0.70499(11) 0.31596(11) 0.16012(9) 0.0247(3) Uani 1 1 d . . . . .
C54 C 0.63668(11) 0.26179(9) 0.19150(9) 0.0202(2) Uani 1 1 d . . . . .
C55 C 0.49169(10) 0.12419(9) 0.25765(9) 0.0186(2) Uani 1 1 d . . . . .
C56 C 0.56407(11) 0.06812(9) 0.18704(9) 0.0207(2) Uani 1 1 d . . . . .
C57 C 0.60629(12) -0.03189(10) 0.19557(11) 0.0268(3) Uani 1 1 d . . . . .
C58 C 0.57602(13) -0.08229(10) 0.27961(12) 0.0316(3) Uani 1 1 d . . . . .
C59 C 0.50435(13) -0.03148(10) 0.35195(11) 0.0296(3) Uani 1 1 d . . . . .
C60 C 0.46372(11) 0.06924(10) 0.33981(9) 0.0235(2) Uani 1 1 d . . . . .
C61 C 0.35825(10) 0.25164(8) 0.16808(8) 0.0181(2) Uani 1 1 d . . . . .
C62 C 0.38171(11) 0.27084(9) 0.07260(9) 0.0208(2) Uani 1 1 d . . . . .
C63 C 0.31152(13) 0.27831(10) 0.02095(10) 0.0274(3) Uani 1 1 d . . . . .
C64 C 0.21298(13) 0.26490(11) 0.06449(11) 0.0307(3) Uani 1 1 d . . . . .
C65 C 0.18725(12) 0.24155(10) 0.15859(11) 0.0270(3) Uani 1 1 d . . . . .
C66 C 0.25990(11) 0.23432(9) 0.20727(9) 0.0212(2) Uani 1 1 d . . . . .
B1 B 0.43664(11) 0.24272(9) 0.23423(9) 0.0165(2) Uani 1 1 d . . . . .
N1 N 0.25929(9) 0.68767(7) 0.28539(7) 0.01691(19) Uani 1 1 d . . . . .
N2 N 0.13197(8) 0.69360(7) 0.22764(7) 0.01730(19) Uani 1 1 d . . . . .
F1 F 0.20294(7) 0.40070(6) 0.27490(6) 0.02556(16) Uani 1 1 d . . . . .
F2 F 0.10993(8) 0.49676(7) 0.42059(7) 0.0371(2) Uani 1 1 d . . . . .
F3 F 0.21408(9) 0.45921(8) 0.55628(6) 0.0388(2) Uani 1 1 d . . . . .
F4 F 0.41900(9) 0.32041(8) 0.54000(6) 0.0352(2) Uani 1 1 d . . . . .
F5 F 0.51724(7) 0.22353(6) 0.39250(6) 0.02671(17) Uani 1 1 d . . . . .
F6 F 0.38966(7) 0.43388(5) 0.13582(6) 0.02395(16) Uani 1 1 d . . . . .
F7 F 0.51889(9) 0.53854(6) 0.07329(6) 0.0343(2) Uani 1 1 d . . . . .
F8 F 0.73130(9) 0.46198(7) 0.08885(7) 0.0377(2) Uani 1 1 d . . . . .
F9 F 0.80790(7) 0.27893(7) 0.17095(7) 0.0336(2) Uani 1 1 d . . . . .
F10 F 0.68276(7) 0.17113(6) 0.23044(6) 0.02462(16) Uani 1 1 d . . . . .
F11 F 0.59629(7) 0.11257(6) 0.10251(5) 0.02520(16) Uani 1 1 d . . . . .
F12 F 0.67624(8) -0.07971(7) 0.12326(8) 0.0394(2) Uani 1 1 d . . . . .
F13 F 0.61703(10) -0.17919(7) 0.28979(9) 0.0480(3) Uani 1 1 d . . . . .
F14 F 0.47191(10) -0.07860(7) 0.43407(8) 0.0439(3) Uani 1 1 d . . . . .
F15 F 0.39090(8) 0.11218(7) 0.41426(6) 0.03200(19) Uani 1 1 d . . . . .
F16 F 0.47612(7) 0.28498(6) 0.02368(5) 0.02422(16) Uani 1 1 d . . . . .
F17 F 0.33802(9) 0.29927(8) -0.07086(6) 0.0396(2) Uani 1 1 d . . . . .
F18 F 0.14236(10) 0.27542(9) 0.01587(8) 0.0465(3) Uani 1 1 d . . . . .
F19 F 0.09235(8) 0.22667(8) 0.20181(8) 0.0383(2) Uani 1 1 d . . . . .
F20 F 0.22951(7) 0.21100(6) 0.29939(6) 0.02488(16) Uani 1 1 d . . . . .
Zn1 Zn 0.07584(2) 0.87667(2) 0.30534(2) 0.03937(6) Uani 1 1 d . . . . .

loop_
_atom_site_aniso_label
_atom_site_aniso_U_11
_atom_site_aniso_U_22
_atom_site_aniso_U_33
_atom_site_aniso_U_23
_atom_site_aniso_U_13
_atom_site_aniso_U_12
C1 0.0171(5) 0.0160(5) 0.0225(5) -0.0044(4) -0.0066(4) -0.0045(4)
C2 0.0211(6) 0.0150(5) 0.0303(6) -0.0074(5) -0.0106(5) -0.0022(4)
C3 0.0204(6) 0.0159(5) 0.0315(6) -0.0082(5) -0.0101(5) -0.0024(4)
C4 0.0174(5) 0.0149(5) 0.0206(5) -0.0039(4) -0.0075(4) -0.0050(4)
C5 0.0191(5) 0.0154(5) 0.0242(6) -0.0014(4) -0.0098(4) -0.0058(4)
C6 0.0281(6) 0.0205(6) 0.0250(6) -0.0025(5) -0.0098(5) -0.0090(5)
C7 0.0360(8) 0.0273(7) 0.0263(7) 0.0031(5) -0.0111(6) -0.0134(6)
C8 0.0392(8) 0.0211(6) 0.0387(8) 0.0056(6) -0.0149(6) -0.0136(6)
C9 0.0371(8) 0.0162(6) 0.0411(8) -0.0026(5) -0.0143(6) -0.0093(5)
C10 0.0259(6) 0.0174(6) 0.0293(6) -0.0044(5) -0.0103(5) -0.0070(5)
C11 0.0199(5) 0.0162(5) 0.0206(5) -0.0036(4) -0.0068(4) -0.0033(4)
C12 0.0249(6) 0.0303(7) 0.0243(6) -0.0040(5) -0.0064(5) -0.0112(5)
C13 0.0261(7) 0.0383(8) 0.0255(7) -0.0031(6) -0.0027(5) -0.0110(6)
C14 0.0299(7) 0.0299(7) 0.0218(6) -0.0060(5) -0.0058(5) -0.0010(6)
C15 0.0299(7) 0.0250(6) 0.0248(6) -0.0077(5) -0.0120(5) -0.0017(5)
C16 0.0226(6) 0.0217(6) 0.0247(6) -0.0057(5) -0.0098(5) -0.0041(5)
C17 0.0178(5) 0.0161(5) 0.0208(5) -0.0040(4) -0.0081(4) -0.0046(4)
C18 0.0202(6) 0.0200(6) 0.0262(6) 0.0000(5) -0.0075(5) -0.0070(5)
C19 0.0245(6) 0.0189(6) 0.0297(7) 0.0007(5) -0.0113(5) -0.0053(5)
C20 0.0199(6) 0.0223(6) 0.0297(6) -0.0047(5) -0.0097(5) -0.0018(5)
C21 0.0178(6) 0.0270(6) 0.0280(6) -0.0033(5) -0.0049(5) -0.0059(5)
C22 0.0206(6) 0.0198(6) 0.0232(6) -0.0018(4) -0.0065(5) -0.0068(5)
C23 0.0144(5) 0.0183(5) 0.0199(5) -0.0030(4) -0.0053(4) -0.0060(4)
C24 0.0173(5) 0.0192(5) 0.0215(5) -0.0025(4) -0.0071(4) -0.0072(4)
C25 0.0225(6) 0.0248(6) 0.0226(6) -0.0048(5) -0.0051(5) -0.0113(5)
C26 0.0270(6) 0.0267(6) 0.0273(6) -0.0084(5) -0.0079(5) -0.0108(5)
C27 0.0271(7) 0.0239(6) 0.0363(7) -0.0058(5) -0.0115(6) -0.0119(5)
C28 0.0251(6) 0.0274(7) 0.0323(7) -0.0025(5) -0.0060(5) -0.0153(5)
C29 0.0211(6) 0.0254(6) 0.0246(6) -0.0044(5) -0.0038(5) -0.0113(5)
C30 0.0191(5) 0.0184(5) 0.0189(5) -0.0031(4) -0.0035(4) -0.0070(4)
C31 0.0243(6) 0.0251(6) 0.0218(6) -0.0020(5) -0.0073(5) -0.0101(5)
C32 0.0354(7) 0.0258(6) 0.0235(6) 0.0000(5) -0.0110(5) -0.0103(6)
C33 0.0396(8) 0.0252(7) 0.0220(6) -0.0002(5) -0.0022(6) -0.0125(6)
C34 0.0291(7) 0.0282(7) 0.0276(7) -0.0039(5) 0.0035(5) -0.0149(6)
C35 0.0201(6) 0.0241(6) 0.0257(6) -0.0044(5) -0.0023(5) -0.0091(5)
C36 0.0156(5) 0.0195(5) 0.0204(5) -0.0035(4) -0.0038(4) -0.0069(4)
C37 0.0188(6) 0.0208(6) 0.0238(6) -0.0016(5) -0.0050(5) -0.0064(5)
C38 0.0195(6) 0.0216(6) 0.0319(7) -0.0045(5) -0.0025(5) -0.0041(5)
C39 0.0260(7) 0.0292(7) 0.0290(7) -0.0088(5) 0.0048(5) -0.0091(6)
C40 0.0304(7) 0.0301(7) 0.0213(6) -0.0034(5) 0.0001(5) -0.0117(6)
C41 0.0221(6) 0.0224(6) 0.0214(6) -0.0016(5) -0.0047(5) -0.0078(5)
C42 0.0374(11) 0.0437(12) 0.198(4) -0.0717(18) -0.0354(16) 0.0075(9)
C43 0.0218(6) 0.0177(5) 0.0168(5) -0.0008(4) -0.0022(4) -0.0100(5)
C44 0.0235(6) 0.0195(6) 0.0210(6) -0.0030(4) -0.0037(5) -0.0087(5)
C45 0.0261(6) 0.0216(6) 0.0272(6) -0.0072(5) 0.0004(5) -0.0082(5)
C46 0.0359(7) 0.0282(7) 0.0199(6) -0.0089(5) 0.0032(5) -0.0173(6)
C47 0.0348(7) 0.0315(7) 0.0164(5) -0.0019(5) -0.0041(5) -0.0195(6)
C48 0.0241(6) 0.0232(6) 0.0185(5) -0.0013(4) -0.0032(5) -0.0114(5)
C49 0.0218(6) 0.0163(5) 0.0155(5) -0.0025(4) -0.0025(4) -0.0087(4)
C50 0.0251(6) 0.0171(5) 0.0177(5) -0.0029(4) -0.0031(4) -0.0083(5)
C51 0.0371(7) 0.0185(6) 0.0196(6) -0.0024(4) -0.0010(5) -0.0147(5)
C52 0.0339(7) 0.0294(7) 0.0224(6) -0.0084(5) 0.0043(5) -0.0227(6)
C53 0.0229(6) 0.0310(7) 0.0237(6) -0.0097(5) -0.0005(5) -0.0139(5)
C54 0.0230(6) 0.0200(6) 0.0179(5) -0.0031(4) -0.0031(4) -0.0092(5)
C55 0.0191(5) 0.0161(5) 0.0220(6) 0.0003(4) -0.0068(4) -0.0077(4)
C56 0.0202(6) 0.0180(5) 0.0248(6) -0.0016(4) -0.0072(5) -0.0071(5)
C57 0.0227(6) 0.0189(6) 0.0394(8) -0.0079(5) -0.0100(5) -0.0039(5)
C58 0.0310(7) 0.0145(6) 0.0519(9) 0.0021(6) -0.0186(7) -0.0075(5)
C59 0.0323(7) 0.0219(6) 0.0370(8) 0.0106(5) -0.0139(6) -0.0151(6)
C60 0.0243(6) 0.0209(6) 0.0254(6) 0.0024(5) -0.0064(5) -0.0106(5)
C61 0.0209(5) 0.0138(5) 0.0199(5) -0.0020(4) -0.0057(4) -0.0058(4)
C62 0.0250(6) 0.0170(5) 0.0206(6) -0.0021(4) -0.0060(5) -0.0075(5)
C63 0.0379(8) 0.0246(6) 0.0229(6) -0.0012(5) -0.0136(6) -0.0106(6)
C64 0.0351(8) 0.0284(7) 0.0379(8) -0.0038(6) -0.0211(6) -0.0116(6)
C65 0.0245(6) 0.0247(6) 0.0372(7) -0.0045(5) -0.0101(6) -0.0117(5)
C66 0.0236(6) 0.0174(5) 0.0234(6) -0.0025(4) -0.0057(5) -0.0083(5)
B1 0.0185(6) 0.0147(5) 0.0159(5) -0.0009(4) -0.0030(4) -0.0067(5)
N1 0.0169(5) 0.0145(4) 0.0208(5) -0.0043(4) -0.0068(4) -0.0043(4)
N2 0.0156(4) 0.0158(4) 0.0214(5) -0.0049(4) -0.0057(4) -0.0043(4)
F1 0.0248(4) 0.0215(4) 0.0287(4) -0.0057(3) -0.0095(3) -0.0030(3)
F2 0.0296(5) 0.0310(5) 0.0404(5) -0.0163(4) 0.0000(4) -0.0007(4)
F3 0.0489(6) 0.0418(5) 0.0250(4) -0.0183(4) 0.0045(4) -0.0184(5)
F4 0.0457(5) 0.0481(6) 0.0203(4) -0.0055(4) -0.0106(4) -0.0226(5)
F5 0.0249(4) 0.0325(4) 0.0226(4) -0.0017(3) -0.0085(3) -0.0088(3)
F6 0.0267(4) 0.0156(3) 0.0270(4) -0.0009(3) -0.0077(3) -0.0049(3)
F7 0.0524(6) 0.0187(4) 0.0312(4) 0.0031(3) -0.0058(4) -0.0188(4)
F8 0.0438(5) 0.0397(5) 0.0373(5) -0.0113(4) 0.0078(4) -0.0329(5)
F9 0.0228(4) 0.0443(5) 0.0400(5) -0.0136(4) -0.0036(4) -0.0169(4)
F10 0.0223(4) 0.0229(4) 0.0280(4) 0.0002(3) -0.0092(3) -0.0068(3)
F11 0.0263(4) 0.0244(4) 0.0214(4) -0.0049(3) -0.0017(3) -0.0076(3)
F12 0.0355(5) 0.0252(4) 0.0518(6) -0.0179(4) -0.0066(4) -0.0012(4)
F13 0.0526(6) 0.0138(4) 0.0761(8) 0.0039(4) -0.0256(6) -0.0077(4)
F14 0.0553(6) 0.0295(5) 0.0451(6) 0.0187(4) -0.0156(5) -0.0229(5)
F15 0.0372(5) 0.0288(4) 0.0232(4) 0.0039(3) 0.0013(3) -0.0151(4)
F16 0.0297(4) 0.0254(4) 0.0172(3) -0.0008(3) -0.0029(3) -0.0125(3)
F17 0.0563(6) 0.0474(6) 0.0217(4) 0.0019(4) -0.0186(4) -0.0215(5)
F18 0.0512(6) 0.0557(7) 0.0515(6) -0.0027(5) -0.0342(5) -0.0237(5)
F19 0.0280(5) 0.0432(5) 0.0524(6) -0.0047(4) -0.0114(4) -0.0209(4)
F20 0.0264(4) 0.0248(4) 0.0240(4) -0.0013(3) -0.0019(3) -0.0139(3)
Zn1 0.02618(9) 0.02253(9) 0.07468(16) -0.02588(9) -0.02240(9) 0.00397(7)

loop_
_atom_type_symbol
_atom_type_description
_atom_type_scat_dispersion_real
_atom_type_scat_dispersion_imag
_atom_type_scat_source
C C 0.0033 0.0016 'International Tables Vol C Tables 4.2.6.8 and 6.1.1.4'
H H 0.0000 0.0000 'International Tables Vol C Tables 4.2.6.8 and 6.1.1.4'
B B 0.0013 0.0007 'International Tables Vol C Tables 4.2.6.8 and 6.1.1.4'
N N 0.0061 0.0033 'International Tables Vol C Tables 4.2.6.8 and 6.1.1.4'
F F 0.0171 0.0103 'International Tables Vol C Tables 4.2.6.8 and 6.1.1.4'
Zn Zn 0.2839 1.4301 'International Tables Vol C Tables 4.2.6.8 and 6.1.1.4'

loop_
_geom_angle_atom_site_label_1
_geom_angle_atom_site_label_2
_geom_angle_atom_site_label_3
_geom_angle
_geom_angle_site_symmetry_1
_geom_angle_site_symmetry_3
_geom_angle_publ_flag
N2 C1 N1 105.78(10) . . ?
N2 C1 Zn1 127.95(9) . . ?
N1 C1 Zn1 126.26(9) . . ?
C3 C2 N1 106.76(11) . . ?
C3 C2 H2 126.6 . . ?
N1 C2 H2 126.6 . . ?
C2 C3 N2 107.06(11) . . ?
C2 C3 H3 126.5 . . ?
N2 C3 H3 126.5 . . ?
N1 C4 C11 109.35(10) . . ?
N1 C4 C17 108.39(9) . . ?
C11 C4 C17 108.27(10) . . ?
N1 C4 C5 104.24(9) . . ?
C11 C4 C5 113.68(10) . . ?
C17 C4 C5 112.71(10) . . ?
C10 C5 C6 118.43(12) . . ?
C10 C5 C4 123.40(12) . . ?
C6 C5 C4 118.16(11) . . ?
C7 C6 C5 120.97(13) . . ?
C7 C6 H6 119.5 . . ?
C5 C6 H6 119.5 . . ?
C6 C7 C8 119.97(14) . . ?
C6 C7 H7 120.0 . . ?
C8 C7 H7 120.0 . . ?
C9 C8 C7 119.59(13) . . ?
C9 C8 H8 120.2 . . ?
C7 C8 H8 120.2 . . ?
C8 C9 C10 120.73(13) . . ?
C8 C9 H9 119.6 . . ?
C10 C9 H9 119.6 . . ?
C5 C10 C9 120.29(13) . . ?
C5 C10 H10 119.9 . . ?
C9 C10 H10 119.9 . . ?
C12 C11 C16 118.27(12) . . ?
C12 C11 C4 123.58(11) . . ?
C16 C11 C4 118.05(11) . . ?
C11 C12 C13 120.76(13) . . ?
C11 C12 H12 119.6 . . ?
C13 C12 H12 119.6 . . ?
C14 C13 C12 120.34(14) . . ?
C14 C13 H13 119.8 . . ?
C12 C13 H13 119.8 . . ?
C13 C14 C15 119.45(13) . . ?
C13 C14 H14 120.3 . . ?
C15 C14 H14 120.3 . . ?
C14 C15 C16 120.58(13) . . ?
C14 C15 H15 119.7 . . ?
C16 C15 H15 119.7 . . ?
C15 C16 C11 120.51(13) . . ?
C15 C16 H16 119.7 . . ?
C11 C16 H16 119.7 . . ?
C22 C17 C18 118.68(11) . . ?
C22 C17 C4 122.72(11) . . ?
C18 C17 C4 118.60(11) . . ?
C19 C18 C17 120.73(12) . . ?
C19 C18 H18 119.6 . . ?
C17 C18 H18 119.6 . . ?
C20 C19 C18 120.12(12) . . ?
C20 C19 H19 119.9 . . ?
C18 C19 H19 119.9 . . ?
C21 C20 C19 119.57(12) . . ?
C21 C20 H20 120.2 . . ?
C19 C20 H20 120.2 . . ?
C20 C21 C22 120.37(13) . . ?
C20 C21 H21 119.8 . . ?
C22 C21 H21 119.8 . . ?
C17 C22 C21 120.47(12) . . ?
C17 C22 H22 119.8 . . ?
C21 C22 H22 119.8 . . ?
N2 C23 C30 109.15(9) . . ?
N2 C23 C36 105.95(9) . . ?
C30 C23 C36 111.74(10) . . ?
N2 C23 C24 107.22(9) . . ?
C30 C23 C24 109.01(10) . . ?
C36 C23 C24 113.56(10) . . ?
C29 C24 C25 118.33(12) . . ?
C29 C24 C23 123.14(11) . . ?
C25 C24 C23 118.48(11) . . ?
C26 C25 C24 120.98(12) . . ?
C26 C25 H25 119.5 . . ?
C24 C25 H25 119.5 . . ?
C25 C26 C27 120.12(13) . . ?
C25 C26 H26 119.9 . . ?
C27 C26 H26 119.9 . . ?
C28 C27 C26 119.27(13) . . ?
C28 C27 H27 120.4 . . ?
C26 C27 H27 120.4 . . ?
C27 C28 C29 120.86(13) . . ?
C27 C28 H28 119.6 . . ?
C29 C28 H28 119.6 . . ?
C24 C29 C28 120.43(13) . . ?
C24 C29 H29 119.8 . . ?
C28 C29 H29 119.8 . . ?
C35 C30 C31 118.66(12) . . ?
C35 C30 C23 123.78(11) . . ?
C31 C30 C23 117.55(11) . . ?
C32 C31 C30 120.84(13) . . ?
C32 C31 H31 119.6 . . ?
C30 C31 H31 119.6 . . ?
C31 C32 C33 119.92(14) . . ?
C31 C32 H32 120.0 . . ?
C33 C32 H32 120.0 . . ?
C34 C33 C32 119.78(13) . . ?
C34 C33 H33 120.1 . . ?
C32 C33 H33 120.1 . . ?
C33 C34 C35 120.65(13) . . ?
C33 C34 H34 119.7 . . ?
C35 C34 H34 119.7 . . ?
C30 C35 C34 120.14(13) . . ?
C30 C35 H35 119.9 . . ?
C34 C35 H35 119.9 . . ?
C37 C36 C41 118.05(12) . . ?
C37 C36 C23 122.02(11) . . ?
C41 C36 C23 119.89(11) . . ?
C38 C37 C36 120.93(12) . . ?
C38 C37 H37 119.5 . . ?
C36 C37 H37 119.5 . . ?
C39 C38 C37 120.42(13) . . ?
C39 C38 H38 119.8 . . ?
C37 C38 H38 119.8 . . ?
C38 C39 C40 119.57(13) . . ?
C38 C39 H39 120.2 . . ?
C40 C39 H39 120.2 . . ?
C41 C40 C39 120.25(13) . . ?
C41 C40 H40 119.9 . . ?
C39 C40 H40 119.9 . . ?
C40 C41 C36 120.76(13) . . ?
C40 C41 H41 119.6 . . ?
C36 C41 H41 119.6 . . ?
Zn1 C42 H42A 109.5 . . ?
Zn1 C42 H42B 109.5 . . ?
H42A C42 H42B 109.5 . . ?
Zn1 C42 H42C 109.5 . . ?
H42A C42 H42C 109.5 . . ?
H42B C42 H42C 109.5 . . ?
C44 C43 C48 113.02(11) . . ?
C44 C43 B1 127.13(11) . . ?
C48 C43 B1 119.48(11) . . ?
F1 C44 C45 114.34(12) . . ?
F1 C44 C43 121.49(11) . . ?
C45 C44 C43 124.16(13) . . ?
F2 C45 C46 119.81(12) . . ?
F2 C45 C44 120.46(13) . . ?
C46 C45 C44 119.72(13) . . ?
F3 C46 C45 120.29(14) . . ?
F3 C46 C47 120.63(14) . . ?
C45 C46 C47 119.06(12) . . ?
F4 C47 C46 119.89(13) . . ?
F4 C47 C48 120.96(14) . . ?
C46 C47 C48 119.13(13) . . ?
F5 C48 C47 115.71(12) . . ?
F5 C48 C43 119.43(11) . . ?
C47 C48 C43 124.86(13) . . ?
C54 C49 C50 113.08(11) . . ?
C54 C49 B1 126.88(11) . . ?
C50 C49 B1 119.37(11) . . ?
F6 C50 C51 115.90(12) . . ?
F6 C50 C49 119.17(11) . . ?
C51 C50 C49 124.93(13) . . ?
F7 C51 C52 120.26(12) . . ?
F7 C51 C50 120.65(14) . . ?
C52 C51 C50 119.07(13) . . ?
F8 C52 C53 120.27(14) . . ?
F8 C52 C51 120.61(14) . . ?
C53 C52 C51 119.12(12) . . ?
F9 C53 C52 119.60(12) . . ?
F9 C53 C54 120.62(13) . . ?
C52 C53 C54 119.76(13) . . ?
F10 C54 C49 120.81(11) . . ?
F10 C54 C53 115.14(12) . . ?
C49 C54 C53 124.04(12) . . ?
C60 C55 C56 112.93(11) . . ?
C60 C55 B1 127.01(11) . . ?
C56 C55 B1 119.52(11) . . ?
F11 C56 C57 115.87(12) . . ?
F11 C56 C55 119.10(11) . . ?
C57 C56 C55 125.03(13) . . ?
F12 C57 C58 120.22(13) . . ?
F12 C57 C56 120.64(14) . . ?
C58 C57 C56 119.14(14) . . ?
F13 C58 C59 121.00(15) . . ?
F13 C58 C57 120.17(15) . . ?
C59 C58 C57 118.83(13) . . ?
F14 C59 C58 120.14(13) . . ?
F14 C59 C60 119.97(15) . . ?
C58 C59 C60 119.88(13) . . ?
F15 C60 C55 120.60(12) . . ?
F15 C60 C59 115.19(12) . . ?
C55 C60 C59 124.19(13) . . ?
C62 C61 C66 113.58(12) . . ?
C62 C61 B1 126.58(11) . . ?
C66 C61 B1 119.76(11) . . ?
F16 C62 C63 115.21(12) . . ?
F16 C62 C61 121.05(11) . . ?
C63 C62 C61 123.73(13) . . ?
F17 C63 C64 119.59(13) . . ?
F17 C63 C62 120.72(14) . . ?
C64 C63 C62 119.69(13) . . ?
F18 C64 C65 120.32(15) . . ?
F18 C64 C63 120.39(14) . . ?
C65 C64 C63 119.29(13) . . ?
F19 C65 C64 119.98(13) . . ?
F19 C65 C66 120.95(14) . . ?
C64 C65 C66 119.06(13) . . ?
F20 C66 C65 115.92(12) . . ?
F20 C66 C61 119.57(11) . . ?
C65 C66 C61 124.50(13) . . ?
C61 B1 C55 101.86(9) . . ?
C61 B1 C49 113.89(10) . . ?
C55 B1 C49 113.87(10) . . ?
C61 B1 C43 112.14(10) . . ?
C55 B1 C43 114.60(10) . . ?
C49 B1 C43 101.04(9) . . ?
C1 N1 C2 110.25(10) . . ?
C1 N1 C4 122.12(10) . . ?
C2 N1 C4 127.61(10) . . ?
C1 N2 C3 110.13(10) . . ?
C1 N2 C23 123.51(10) . . ?
C3 N2 C23 126.23(10) . . ?
C42 Zn1 C1 175.54(9) . . ?

loop_
_geom_bond_atom_site_label_1
_geom_bond_atom_site_label_2
_geom_bond_distance
_geom_bond_site_symmetry_2
_geom_bond_publ_flag
C1 N2 1.3523(15) . ?
C1 N1 1.3525(15) . ?
C1 Zn1 1.9559(12) . ?
C2 C3 1.3547(18) . ?
C2 N1 1.3800(15) . ?
C2 H2 0.9500 . ?
C3 N2 1.3785(16) . ?
C3 H3 0.9500 . ?
C4 N1 1.5037(15) . ?
C4 C11 1.5386(17) . ?
C4 C17 1.5411(17) . ?
C4 C5 1.5449(17) . ?
C5 C10 1.3924(17) . ?
C5 C6 1.4040(18) . ?
C6 C7 1.3882(19) . ?
C6 H6 0.9500 . ?
C7 C8 1.393(2) . ?
C7 H7 0.9500 . ?
C8 C9 1.379(2) . ?
C8 H8 0.9500 . ?
C9 C10 1.3996(19) . ?
C9 H9 0.9500 . ?
C10 H10 0.9500 . ?
C11 C12 1.3911(19) . ?
C11 C16 1.4049(17) . ?
C12 C13 1.401(2) . ?
C12 H12 0.9500 . ?
C13 C14 1.380(2) . ?
C13 H13 0.9500 . ?
C14 C15 1.389(2) . ?
C14 H14 0.9500 . ?
C15 C16 1.3891(19) . ?
C15 H15 0.9500 . ?
C16 H16 0.9500 . ?
C17 C22 1.3889(18) . ?
C17 C18 1.3999(17) . ?
C18 C19 1.3891(18) . ?
C18 H18 0.9500 . ?
C19 C20 1.388(2) . ?
C19 H19 0.9500 . ?
C20 C21 1.386(2) . ?
C20 H20 0.9500 . ?
C21 C22 1.3961(18) . ?
C21 H21 0.9500 . ?
C22 H22 0.9500 . ?
C23 N2 1.5056(15) . ?
C23 C30 1.5372(17) . ?
C23 C36 1.5429(17) . ?
C23 C24 1.5482(17) . ?
C24 C29 1.3903(17) . ?
C24 C25 1.4023(18) . ?
C25 C26 1.3897(18) . ?
C25 H25 0.9500 . ?
C26 C27 1.392(2) . ?
C26 H26 0.9500 . ?
C27 C28 1.380(2) . ?
C27 H27 0.9500 . ?
C28 C29 1.3981(19) . ?
C28 H28 0.9500 . ?
C29 H29 0.9500 . ?
C30 C35 1.3911(17) . ?
C30 C31 1.4002(18) . ?
C31 C32 1.3871(19) . ?
C31 H31 0.9500 . ?
C32 C33 1.390(2) . ?
C32 H32 0.9500 . ?
C33 C34 1.375(2) . ?
C33 H33 0.9500 . ?
C34 C35 1.399(2) . ?
C34 H34 0.9500 . ?
C35 H35 0.9500 . ?
C36 C37 1.3956(17) . ?
C36 C41 1.4079(17) . ?
C37 C38 1.3955(19) . ?
C37 H37 0.9500 . ?
C38 C39 1.381(2) . ?
C38 H38 0.9500 . ?
C39 C40 1.394(2) . ?
C39 H39 0.9500 . ?
C40 C41 1.3894(19) . ?
C40 H40 0.9500 . ?
C41 H41 0.9500 . ?
C42 Zn1 1.9142(19) . ?
C42 H42A 0.9800 . ?
C42 H42B 0.9800 . ?
C42 H42C 0.9800 . ?
C43 C44 1.3919(18) . ?
C43 C48 1.3954(18) . ?
C43 B1 1.6613(18) . ?
C44 F1 1.3528(15) . ?
C44 C45 1.3892(18) . ?
C45 F2 1.3460(17) . ?
C45 C46 1.378(2) . ?
C46 F3 1.3424(15) . ?
C46 C47 1.378(2) . ?
C47 F4 1.3389(16) . ?
C47 C48 1.3849(18) . ?
C48 F5 1.3495(16) . ?
C49 C54 1.3890(18) . ?
C49 C50 1.3957(17) . ?
C49 B1 1.6559(18) . ?
C50 F6 1.3518(16) . ?
C50 C51 1.3840(18) . ?
C51 F7 1.3424(16) . ?
C51 C52 1.376(2) . ?
C52 F8 1.3433(15) . ?
C52 C53 1.376(2) . ?
C53 F9 1.3435(17) . ?
C53 C54 1.3919(18) . ?
C54 F10 1.3540(15) . ?
C55 C60 1.3873(17) . ?
C55 C56 1.3926(18) . ?
C55 B1 1.6546(18) . ?
C56 F11 1.3526(15) . ?
C56 C57 1.3837(18) . ?
C57 F12 1.3447(17) . ?
C57 C58 1.381(2) . ?
C58 F13 1.3405(16) . ?
C58 C59 1.371(2) . ?
C59 F14 1.3438(17) . ?
C59 C60 1.3934(19) . ?
C60 F15 1.3486(17) . ?
C61 C62 1.3903(17) . ?
C61 C66 1.3953(18) . ?
C61 B1 1.6486(18) . ?
C62 F16 1.3491(15) . ?
C62 C63 1.3864(19) . ?
C63 F17 1.3407(16) . ?
C63 C64 1.378(2) . ?
C64 F18 1.3417(16) . ?
C64 C65 1.377(2) . ?
C65 F19 1.3433(17) . ?
C65 C66 1.3816(19) . ?
C66 F20 1.3528(15) . ?

loop_
_geom_torsion_atom_site_label_1
_geom_torsion_atom_site_label_2
_geom_torsion_atom_site_label_3
_geom_torsion_atom_site_label_4
_geom_torsion
_geom_torsion_site_symmetry_1
_geom_torsion_site_symmetry_2
_geom_torsion_site_symmetry_3
_geom_torsion_site_symmetry_4
_geom_torsion_publ_flag
N1 C2 C3 N2 -0.47(15) . . . . ?
N1 C4 C5 C10 128.38(12) . . . . ?
C11 C4 C5 C10 9.39(17) . . . . ?
C17 C4 C5 C10 -114.29(13) . . . . ?
N1 C4 C5 C6 -50.19(14) . . . . ?
C11 C4 C5 C6 -169.18(11) . . . . ?
C17 C4 C5 C6 67.14(14) . . . . ?
C10 C5 C6 C7 1.2(2) . . . . ?
C4 C5 C6 C7 179.84(13) . . . . ?
C5 C6 C7 C8 -0.6(2) . . . . ?
C6 C7 C8 C9 -0.4(2) . . . . ?
C7 C8 C9 C10 0.7(2) . . . . ?
C6 C5 C10 C9 -0.9(2) . . . . ?
C4 C5 C10 C9 -179.46(12) . . . . ?
C8 C9 C10 C5 0.0(2) . . . . ?
N1 C4 C11 C12 1.51(16) . . . . ?
C17 C4 C11 C12 -116.40(13) . . . . ?
C5 C4 C11 C12 117.54(13) . . . . ?
N1 C4 C11 C16 177.97(11) . . . . ?
C17 C4 C11 C16 60.06(14) . . . . ?
C5 C4 C11 C16 -66.01(14) . . . . ?
C16 C11 C12 C13 2.7(2) . . . . ?
C4 C11 C12 C13 179.18(13) . . . . ?
C11 C12 C13 C14 -0.3(2) . . . . ?
C12 C13 C14 C15 -1.7(2) . . . . ?
C13 C14 C15 C16 1.2(2) . . . . ?
C14 C15 C16 C11 1.3(2) . . . . ?
C12 C11 C16 C15 -3.24(19) . . . . ?
C4 C11 C16 C15 -179.89(12) . . . . ?
N1 C4 C17 C22 108.56(13) . . . . ?
C11 C4 C17 C22 -132.92(12) . . . . ?
C5 C4 C17 C22 -6.29(16) . . . . ?
N1 C4 C17 C18 -71.45(14) . . . . ?
C11 C4 C17 C18 47.07(14) . . . . ?
C5 C4 C17 C18 173.71(11) . . . . ?
C22 C17 C18 C19 -2.63(19) . . . . ?
C4 C17 C18 C19 177.38(12) . . . . ?
C17 C18 C19 C20 1.7(2) . . . . ?
C18 C19 C20 C21 0.1(2) . . . . ?
C19 C20 C21 C22 -1.0(2) . . . . ?
C18 C17 C22 C21 1.75(19) . . . . ?
C4 C17 C22 C21 -178.25(12) . . . . ?
C20 C21 C22 C17 0.0(2) . . . . ?
N2 C23 C24 C29 97.03(14) . . . . ?
C30 C23 C24 C29 -144.94(12) . . . . ?
C36 C23 C24 C29 -19.65(17) . . . . ?
N2 C23 C24 C25 -80.23(13) . . . . ?
C30 C23 C24 C25 37.80(15) . . . . ?
C36 C23 C24 C25 163.09(11) . . . . ?
C29 C24 C25 C26 -1.2(2) . . . . ?
C23 C24 C25 C26 176.23(12) . . . . ?
C24 C25 C26 C27 0.4(2) . . . . ?
C25 C26 C27 C28 0.2(2) . . . . ?
C26 C27 C28 C29 0.1(2) . . . . ?
C25 C24 C29 C28 1.4(2) . . . . ?
C23 C24 C29 C28 -175.82(12) . . . . ?
C27 C28 C29 C24 -1.0(2) . . . . ?
N2 C23 C30 C35 -9.91(16) . . . . ?
C36 C23 C30 C35 106.93(14) . . . . ?
C24 C23 C30 C35 -126.73(13) . . . . ?
N2 C23 C30 C31 169.16(11) . . . . ?
C36 C23 C30 C31 -74.00(14) . . . . ?
C24 C23 C30 C31 52.34(14) . . . . ?
C35 C30 C31 C32 0.3(2) . . . . ?
C23 C30 C31 C32 -178.87(12) . . . . ?
C30 C31 C32 C33 0.0(2) . . . . ?
C31 C32 C33 C34 -0.3(2) . . . . ?
C32 C33 C34 C35 0.3(2) . . . . ?
C31 C30 C35 C34 -0.2(2) . . . . ?
C23 C30 C35 C34 178.83(12) . . . . ?
C33 C34 C35 C30 0.0(2) . . . . ?
N2 C23 C36 C37 130.97(12) . . . . ?
C30 C23 C36 C37 12.21(16) . . . . ?
C24 C23 C36 C37 -111.60(13) . . . . ?
N2 C23 C36 C41 -46.97(14) . . . . ?
C30 C23 C36 C41 -165.73(11) . . . . ?
C24 C23 C36 C41 70.45(14) . . . . ?
C41 C36 C37 C38 0.38(19) . . . . ?
C23 C36 C37 C38 -177.60(12) . . . . ?
C36 C37 C38 C39 -0.1(2) . . . . ?
C37 C38 C39 C40 -0.5(2) . . . . ?
C38 C39 C40 C41 0.7(2) . . . . ?
C39 C40 C41 C36 -0.4(2) . . . . ?
C37 C36 C41 C40 -0.17(19) . . . . ?
C23 C36 C41 C40 177.86(12) . . . . ?
C48 C43 C44 F1 177.61(11) . . . . ?
B1 C43 C44 F1 4.59(19) . . . . ?
C48 C43 C44 C45 -1.90(18) . . . . ?
B1 C43 C44 C45 -174.92(12) . . . . ?
F1 C44 C45 F2 -0.15(19) . . . . ?
C43 C44 C45 F2 179.39(12) . . . . ?
F1 C44 C45 C46 -179.07(12) . . . . ?
C43 C44 C45 C46 0.5(2) . . . . ?
F2 C45 C46 F3 0.0(2) . . . . ?
C44 C45 C46 F3 178.92(12) . . . . ?
F2 C45 C46 C47 -178.54(13) . . . . ?
C44 C45 C46 C47 0.4(2) . . . . ?
F3 C46 C47 F4 0.0(2) . . . . ?
C45 C46 C47 F4 178.56(13) . . . . ?
F3 C46 C47 C48 -178.19(12) . . . . ?
C45 C46 C47 C48 0.3(2) . . . . ?
F4 C47 C48 F5 -0.27(19) . . . . ?
C46 C47 C48 F5 177.93(12) . . . . ?
F4 C47 C48 C43 179.77(12) . . . . ?
C46 C47 C48 C43 -2.0(2) . . . . ?
C44 C43 C48 F5 -177.27(11) . . . . ?
B1 C43 C48 F5 -3.66(17) . . . . ?
C44 C43 C48 C47 2.70(19) . . . . ?
B1 C43 C48 C47 176.31(12) . . . . ?
C54 C49 C50 F6 -178.52(11) . . . . ?
B1 C49 C50 F6 -7.34(17) . . . . ?
C54 C49 C50 C51 0.52(18) . . . . ?
B1 C49 C50 C51 171.70(12) . . . . ?
F6 C50 C51 F7 -0.33(18) . . . . ?
C49 C50 C51 F7 -179.39(12) . . . . ?
F6 C50 C51 C52 178.49(11) . . . . ?
C49 C50 C51 C52 -0.6(2) . . . . ?
F7 C51 C52 F8 -0.7(2) . . . . ?
C50 C51 C52 F8 -179.52(12) . . . . ?
F7 C51 C52 C53 178.85(12) . . . . ?
C50 C51 C52 C53 0.0(2) . . . . ?
F8 C52 C53 F9 1.5(2) . . . . ?
C51 C52 C53 F9 -178.03(12) . . . . ?
F8 C52 C53 C54 -179.94(12) . . . . ?
C51 C52 C53 C54 0.5(2) . . . . ?
C50 C49 C54 F10 179.42(11) . . . . ?
B1 C49 C54 F10 9.03(19) . . . . ?
C50 C49 C54 C53 0.07(18) . . . . ?
B1 C49 C54 C53 -170.32(12) . . . . ?
F9 C53 C54 F10 -1.43(18) . . . . ?
C52 C53 C54 F10 -179.96(12) . . . . ?
F9 C53 C54 C49 177.95(12) . . . . ?
C52 C53 C54 C49 -0.6(2) . . . . ?
C60 C55 C56 F11 178.58(11) . . . . ?
B1 C55 C56 F11 6.43(17) . . . . ?
C60 C55 C56 C57 -0.66(19) . . . . ?
B1 C55 C56 C57 -172.82(12) . . . . ?
F11 C56 C57 F12 1.01(19) . . . . ?
C55 C56 C57 F12 -179.72(12) . . . . ?
F11 C56 C57 C58 -179.26(12) . . . . ?
C55 C56 C57 C58 0.0(2) . . . . ?
F12 C57 C58 F13 0.6(2) . . . . ?
C56 C57 C58 F13 -179.12(13) . . . . ?
F12 C57 C58 C59 -179.84(14) . . . . ?
C56 C57 C58 C59 0.4(2) . . . . ?
F13 C58 C59 F14 -1.7(2) . . . . ?
C57 C58 C59 F14 178.80(14) . . . . ?
F13 C58 C59 C60 179.39(14) . . . . ?
C57 C58 C59 C60 -0.2(2) . . . . ?
C56 C55 C60 F15 -177.35(12) . . . . ?
B1 C55 C60 F15 -5.9(2) . . . . ?
C56 C55 C60 C59 1.0(2) . . . . ?
B1 C55 C60 C59 172.40(13) . . . . ?
F14 C59 C60 F15 -1.2(2) . . . . ?
C58 C59 C60 F15 177.79(13) . . . . ?
F14 C59 C60 C55 -179.55(13) . . . . ?
C58 C59 C60 C55 -0.6(2) . . . . ?
C66 C61 C62 F16 -177.08(11) . . . . ?
B1 C61 C62 F16 -0.33(19) . . . . ?
C66 C61 C62 C63 3.87(19) . . . . ?
B1 C61 C62 C63 -179.38(12) . . . . ?
F16 C62 C63 F17 -0.70(19) . . . . ?
C61 C62 C63 F17 178.40(12) . . . . ?
F16 C62 C63 C64 179.88(12) . . . . ?
C61 C62 C63 C64 -1.0(2) . . . . ?
F17 C63 C64 F18 -1.9(2) . . . . ?
C62 C63 C64 F18 177.52(13) . . . . ?
F17 C63 C64 C65 178.75(14) . . . . ?
C62 C63 C64 C65 -1.8(2) . . . . ?
F18 C64 C65 F19 1.8(2) . . . . ?
C63 C64 C65 F19 -178.89(13) . . . . ?
F18 C64 C65 C66 -177.88(13) . . . . ?
C63 C64 C65 C66 1.5(2) . . . . ?
F19 C65 C66 F20 0.47(19) . . . . ?
C64 C65 C66 F20 -179.89(12) . . . . ?
F19 C65 C66 C61 -177.86(12) . . . . ?
C64 C65 C66 C61 1.8(2) . . . . ?
C62 C61 C66 F20 177.45(11) . . . . ?
B1 C61 C66 F20 0.46(17) . . . . ?
C62 C61 C66 C65 -4.28(19) . . . . ?
B1 C61 C66 C65 178.73(12) . . . . ?
C62 C61 B1 C55 -102.18(13) . . . . ?
C66 C61 B1 C55 74.38(13) . . . . ?
C62 C61 B1 C49 20.85(17) . . . . ?
C66 C61 B1 C49 -162.58(11) . . . . ?
C62 C61 B1 C43 134.82(12) . . . . ?
C66 C61 B1 C43 -48.61(15) . . . . ?
C60 C55 B1 C61 -104.54(14) . . . . ?
C56 C55 B1 C61 66.41(13) . . . . ?
C60 C55 B1 C49 132.41(13) . . . . ?
C56 C55 B1 C49 -56.64(15) . . . . ?
C60 C55 B1 C43 16.77(18) . . . . ?
C56 C55 B1 C43 -172.29(11) . . . . ?
C54 C49 B1 C61 -140.26(12) . . . . ?
C50 C49 B1 C61 49.90(15) . . . . ?
C54 C49 B1 C55 -24.05(17) . . . . ?
C50 C49 B1 C55 166.11(11) . . . . ?
C54 C49 B1 C43 99.32(13) . . . . ?
C50 C49 B1 C43 -70.52(13) . . . . ?
C44 C43 B1 C61 -18.43(17) . . . . ?
C48 C43 B1 C61 168.95(11) . . . . ?
C44 C43 B1 C55 -133.91(13) . . . . ?
C48 C43 B1 C55 53.47(15) . . . . ?
C44 C43 B1 C49 103.22(13) . . . . ?
C48 C43 B1 C49 -69.40(13) . . . . ?
N2 C1 N1 C2 1.34(14) . . . . ?
Zn1 C1 N1 C2 -179.68(10) . . . . ?
N2 C1 N1 C4 179.73(10) . . . . ?
Zn1 C1 N1 C4 -1.30(17) . . . . ?
C3 C2 N1 C1 -0.55(15) . . . . ?
C3 C2 N1 C4 -178.82(12) . . . . ?
C11 C4 N1 C1 67.95(14) . . . . ?
C17 C4 N1 C1 -174.22(11) . . . . ?
C5 C4 N1 C1 -53.95(14) . . . . ?
C11 C4 N1 C2 -113.97(13) . . . . ?
C17 C4 N1 C2 3.86(17) . . . . ?
C5 C4 N1 C2 124.14(13) . . . . ?
N1 C1 N2 C3 -1.64(14) . . . . ?
Zn1 C1 N2 C3 179.40(10) . . . . ?
N1 C1 N2 C23 -177.68(10) . . . . ?
Zn1 C1 N2 C23 3.37(18) . . . . ?
C2 C3 N2 C1 1.33(16) . . . . ?
C2 C3 N2 C23 177.23(11) . . . . ?
C30 C23 N2 C1 80.43(14) . . . . ?
C36 C23 N2 C1 -40.03(15) . . . . ?
C24 C23 N2 C1 -161.62(11) . . . . ?
C30 C23 N2 C3 -94.95(14) . . . . ?
C36 C23 N2 C3 144.59(12) . . . . ?
C24 C23 N2 C3 23.00(16) . . . . ?
